data_2015835
loop_
_publ_author_name
'Moncol, Jan'
'Maroszova, Jaroslava'
'Meln\'ik, Milan'
'Koman, Marian'

_publ_section_title
<i>catena</i>-Poly[[tetrakis(\m-propionato-\k^2^<i>O</i>:<i>O</i>')dicopper(II)]-\m-3-pyridylmethanol-\k^2^<i>N</i>:<i>O</i>-[bis(propionato-\k<i>O</i>)bis(3-pyridylmethanol-\k<i>N</i>)copper(II)]-\m-3-pyridylmethanol-\k<i>O</i>:<i>N</i>]
_journal_coeditor_code BG3026
_journal_issue 3
_journal_name_full 'Acta Crystallographica Section C'
_journal_page_first m114
_journal_page_last m116
_journal_paper_doi 10.1107/S0108270107004386
_journal_volume 63
_journal_year 2007
_chemical_formula_iupac '[Cu3 (C6 H7 N O)4 (C3 H5 O2)6]'
_chemical_formula_moiety 'C42 H58 Cu3 N4 O16'
_chemical_formula_sum 'C42 H58 Cu3 N4 O16'
_chemical_formula_weight 1065.54
_chemical_name_systematic
;
catena-Poly[[tetrakis(\m-propionato-\k^2^O:O')dicopper(II)]-\m-3-
pyridylmethanol-\k^2^N:O-[bis(propionato-\kO)bis(\m-3-pyridylmethanol-
\k^2^N,O)copper(II)]-\m-3-pyridylmethanol-\kO:N]
;
_space_group_IT_number 2
_symmetry_cell_setting triclinic
_symmetry_space_group_name_Hall '-P 1'
_symmetry_space_group_name_H-M 'P -1'
_atom_sites_solution_hydrogens geom
_atom_sites_solution_primary direct
_atom_sites_solution_secondary difmap
_audit_creation_method SHELXL97
_cell_angle_alpha 104.27(3)
_cell_angle_beta 103.99(3)
_cell_angle_gamma 91.10(3)
_cell_formula_units_Z 1
_cell_length_a 8.194(2)
_cell_length_b 9.959(2)
_cell_length_c 15.358(3)
_cell_measurement_reflns_used 25
_cell_measurement_temperature 293(2)
_cell_measurement_theta_max 11.62
_cell_measurement_theta_min 5.21
_cell_volume 1174.4(5)
_computing_cell_refinement 'P2~1~ Software'
_computing_data_collection 'P2~1~ Software (Syntex, 1973)'
_computing_data_reduction 'XP21 (Pavel\<c\'ik, 1993)'
_computing_molecular_graphics
;
ORTEP-3 (Farrugia, 1997) and XP in SHELXTL (Sheldrick, 1998)
;
_computing_publication_material 'enCIFer (Allen <i>et al.</i>,  2004)'
_computing_structure_refinement 'SHELXL97 (Sheldrick, 1997)'
_computing_structure_solution 'SHELXS97 (Sheldrick, 1990)'
_diffrn_ambient_temperature 293(2)
_diffrn_measured_fraction_theta_full 0.999
_diffrn_measured_fraction_theta_max 0.999
_diffrn_measurement_device_type 'Syntex P2~1~'
_diffrn_measurement_method \q/2\q
_diffrn_radiation_monochromator graphite
_diffrn_radiation_source 'fine-focus sealed tube'
_diffrn_radiation_type MoK\a
_diffrn_radiation_wavelength 0.71069
_diffrn_reflns_av_R_equivalents 0.0349
_diffrn_reflns_av_sigmaI/netI 0.0430
_diffrn_reflns_limit_h_max 10
_diffrn_reflns_limit_h_min 0
_diffrn_reflns_limit_k_max 12
_diffrn_reflns_limit_k_min -12
_diffrn_reflns_limit_l_max 19
_diffrn_reflns_limit_l_min -19
_diffrn_reflns_number 5808
_diffrn_reflns_theta_full 27.60
_diffrn_reflns_theta_max 27.60
_diffrn_reflns_theta_min 1.41
_diffrn_standards_decay_% 15
_diffrn_standards_interval_count 100
_diffrn_standards_number 2
_exptl_absorpt_coefficient_mu 1.418
_exptl_absorpt_correction_T_max 0.654
_exptl_absorpt_correction_T_min 0.576
_exptl_absorpt_correction_type psi-scan
_exptl_absorpt_process_details '(North <i>et al.</i>,  1968)'
_exptl_crystal_colour green
_exptl_crystal_density_diffrn 1.507
_exptl_crystal_density_meas 1.50
_exptl_crystal_density_method flotation
_exptl_crystal_description 'rectangular prism'
_exptl_crystal_F_000 553
_exptl_crystal_size_max 0.45
_exptl_crystal_size_mid 0.40
_exptl_crystal_size_min 0.30
_refine_diff_density_max 0.764
_refine_diff_density_min -0.699
_refine_ls_extinction_method none
_refine_ls_goodness_of_fit_ref 1.014
_refine_ls_hydrogen_treatment constr
_refine_ls_matrix_type full
_refine_ls_number_parameters 300
_refine_ls_number_reflns 5428
_refine_ls_number_restraints 0
_refine_ls_restrained_S_all 1.014
_refine_ls_R_factor_all 0.0947
_refine_ls_R_factor_gt 0.0534
_refine_ls_shift/su_max 0.000
_refine_ls_shift/su_mean 0.000
_refine_ls_structure_factor_coef Fsqd
_refine_ls_weighting_details 'calc w=1/[\s^2^(Fo^2^)+(0.1030P)^2^] where P=(Fo^2^+2Fc^2^)/3'
_refine_ls_weighting_scheme calc
_refine_ls_wR_factor_gt 0.1383
_refine_ls_wR_factor_ref 0.1531
_reflns_number_gt 3645
_reflns_number_total 5428
_reflns_threshold_expression I>2\s(I)
_cod_data_source_file bg3026.cif
_cod_data_source_block I
_cod_depositor_comments
;
The following automatic conversions were performed:
'_symmetry_cell_setting' value 'Triclinic' changed to 'triclinic'
according to '/home/saulius/struct/CIF-dictionaries/cif_core.dic'
dictionary named 'cif_core.dic' version 2.4.1 from 2010-06-29.

Automatic conversion script
Id: cif_fix_enum 1527 2010-12-29 10:47:43Z saulius 

The following automatic conversions were performed:

'_symmetry_cell_setting' value 'Triclinic' changed to 'triclinic'
according to /home/saulius/struct/CIF-dictionaries/cif_core.dic
dictionary named 'cif_core.dic' version 2.4.1 from 2010-06-29.

Automatic conversion script
Id: cif_fix_values 1715 2011-07-08 13:25:40Z adriana 
;
_cod_original_cell_volume 1174.4(4)
_cod_database_code 2015835
_cod_database_fobs_code 2015835

loop_
_symmetry_equiv_pos_as_xyz
'x, y, z'
'-x, -y, -z'

loop_
_atom_site_type_symbol
_atom_site_label
_atom_site_fract_x
_atom_site_fract_y
_atom_site_fract_z
_atom_site_U_iso_or_equiv
_atom_site_adp_type
_atom_site_calc_flag
_atom_site_refinement_flags
_atom_site_occupancy
Cu Cu1 0.0000 0.0000 0.0000 0.04309(17) Uani d S 1
Cu Cu2 -0.08880(5) 0.48991(4) 0.41438(3) 0.04171(15) Uani d . 1
N N1 0.1691(4) 0.1037(3) 0.11617(19) 0.0426(7) Uani d . 1
N N2 -0.2456(4) 0.4675(3) 0.27445(19) 0.0431(6) Uani d . 1
O O1 -0.0104(3) -0.1549(3) 0.05617(18) 0.0509(6) Uani d . 1
O O2 -0.2367(4) -0.1215(4) 0.1079(3) 0.0839(10) Uani d . 1
O O3 0.5601(4) -0.1069(3) 0.2295(2) 0.0713(8) Uani d . 1
H H3O 0.6143 -0.1131 0.1904 0.107 Uiso calc R 1
O O4 -0.0106(4) 0.3028(3) 0.38880(19) 0.0616(7) Uani d . 1
O O5 0.1414(4) 0.3211(3) 0.5329(2) 0.0612(7) Uani d . 1
O O6 -0.2710(3) 0.4164(3) 0.45697(19) 0.0567(7) Uani d . 1
O O7 -0.1223(3) 0.4353(3) 0.60164(19) 0.0603(7) Uani d . 1
O O8 -0.2244(3) 0.1192(3) 0.06742(19) 0.0589(7) Uani d . 1
H H8O -0.2520 0.0424 0.0724 0.088 Uiso d R 1
C C1 -0.1125(5) -0.1846(4) 0.0973(3) 0.0512(9) Uani d . 1
C C2 -0.0819(7) -0.3103(5) 0.1365(4) 0.0822(15) Uani d . 1
H H2A -0.0941 -0.2853 0.1996 0.099 Uiso calc R 1
H H2B -0.1695 -0.3834 0.1005 0.099 Uiso calc R 1
C C3 0.0782(10) -0.3655(8) 0.1376(7) 0.140(3) Uani d . 1
H H3A 0.0942 -0.3881 0.0759 0.210 Uiso calc R 1
H H3B 0.0817 -0.4479 0.1597 0.210 Uiso calc R 1
H H3C 0.1663 -0.2976 0.1781 0.210 Uiso calc R 1
C C4 0.2984(4) 0.0411(4) 0.1572(2) 0.0436(8) Uani d . 1
H H4 0.3061 -0.0525 0.1310 0.052 Uiso calc R 1
C C5 0.4184(4) 0.1070(4) 0.2349(2) 0.0449(8) Uani d . 1
C C6 0.4030(5) 0.2451(4) 0.2750(2) 0.0493(9) Uani d . 1
H H6 0.4825 0.2941 0.3283 0.059 Uiso calc R 1
C C7 0.2698(5) 0.3081(4) 0.2353(3) 0.0529(9) Uani d . 1
H H7 0.2561 0.4001 0.2625 0.063 Uiso calc R 1
C C8 0.1561(5) 0.2367(4) 0.1556(3) 0.0479(8) Uani d . 1
H H8 0.0677 0.2821 0.1282 0.057 Uiso calc R 1
C C9 0.5635(5) 0.0319(5) 0.2768(3) 0.0679(12) Uani d . 1
H H9A 0.6687 0.0798 0.2783 0.081 Uiso calc R 1
H H9B 0.5619 0.0368 0.3405 0.081 Uiso calc R 1
C C10 0.0850(5) 0.2571(4) 0.4502(3) 0.0519(9) Uani d . 1
C C11 0.1405(7) 0.1136(5) 0.4207(4) 0.0819(15) Uani d . 1
H H11A 0.2568 0.1236 0.4175 0.098 Uiso calc R 1
H H11B 0.1396 0.0678 0.4695 0.098 Uiso calc R 1
C C12 0.0474(9) 0.0230(6) 0.3351(5) 0.136(3) Uani d . 1
H H12A -0.0473 -0.0238 0.3451 0.204 Uiso calc R 1
H H12B 0.1189 -0.0444 0.3116 0.204 Uiso calc R 1
H H12C 0.0080 0.0761 0.2909 0.204 Uiso calc R 1
C C13 -0.2545(5) 0.4028(4) 0.5368(3) 0.0501(9) Uani d . 1
C C14 -0.4064(5) 0.3461(5) 0.5597(4) 0.0683(12) Uani d . 1
H H14A -0.4350 0.4167 0.6085 0.082 Uiso calc R 1
H H14B -0.5009 0.3298 0.5052 0.082 Uiso calc R 1
C C15 -0.3874(9) 0.2213(7) 0.5888(7) 0.138(3) Uani d . 1
H H15A -0.3582 0.1504 0.5415 0.206 Uiso calc R 1
H H15B -0.4915 0.1917 0.5994 0.206 Uiso calc R 1
H H15C -0.2996 0.2375 0.6453 0.206 Uiso calc R 1
C C16 -0.2530(4) 0.3513(4) 0.2078(2) 0.0437(8) Uani d . 1
H H16 -0.1794 0.2846 0.2204 0.052 Uiso calc R 1
C C17 -0.3636(4) 0.3245(4) 0.1213(2) 0.0441(8) Uani d . 1
C C18 -0.4732(5) 0.4234(4) 0.1039(3) 0.0509(9) Uani d . 1
H H18 -0.5514 0.4087 0.0466 0.061 Uiso calc R 1
C C19 -0.4657(5) 0.5434(4) 0.1717(3) 0.0546(9) Uani d . 1
H H19 -0.5381 0.6117 0.1611 0.066 Uiso calc R 1
C C20 -0.3514(5) 0.5615(4) 0.2547(3) 0.0473(8) Uani d . 1
H H20 -0.3468 0.6440 0.3001 0.057 Uiso calc R 1
C C21 -0.3676(6) 0.1906(4) 0.0478(3) 0.0643(11) Uani d . 1
H H21A -0.4666 0.1310 0.0424 0.077 Uiso calc R 1
H H21B -0.3780 0.2117 -0.0115 0.077 Uiso calc R 1

loop_
_atom_site_aniso_label
_atom_site_aniso_U_11
_atom_site_aniso_U_22
_atom_site_aniso_U_33
_atom_site_aniso_U_12
_atom_site_aniso_U_13
_atom_site_aniso_U_23
Cu1 0.0457(3) 0.0385(3) 0.0375(3) -0.0032(2) 0.0010(2) 0.0060(2)
Cu2 0.0364(2) 0.0450(3) 0.0365(2) 0.00480(17) 0.00507(16) 0.00131(17)
N1 0.0441(15) 0.0375(15) 0.0375(14) -0.0005(12) 0.0042(12) 0.0000(12)
N2 0.0417(15) 0.0442(16) 0.0388(15) 0.0060(12) 0.0087(12) 0.0035(12)
O1 0.0553(15) 0.0432(14) 0.0519(15) -0.0001(11) 0.0068(12) 0.0149(11)
O2 0.070(2) 0.095(3) 0.108(3) 0.0291(19) 0.038(2) 0.049(2)
O3 0.0648(19) 0.0631(18) 0.091(2) 0.0228(15) 0.0229(17) 0.0251(17)
O4 0.0688(18) 0.0528(16) 0.0506(16) 0.0195(14) 0.0055(14) -0.0010(13)
O5 0.0655(17) 0.0505(15) 0.0564(17) 0.0140(13) 0.0037(14) 0.0039(13)
O6 0.0397(13) 0.0731(19) 0.0503(15) -0.0061(12) 0.0061(11) 0.0093(13)
O7 0.0423(14) 0.087(2) 0.0501(15) -0.0012(14) 0.0084(12) 0.0188(14)
O8 0.0570(16) 0.0524(16) 0.0625(17) 0.0091(13) 0.0192(13) 0.0016(13)
C1 0.047(2) 0.049(2) 0.055(2) 0.0019(16) 0.0061(17) 0.0164(17)
C2 0.076(3) 0.074(3) 0.112(4) 0.008(3) 0.025(3) 0.053(3)
C3 0.135(6) 0.124(6) 0.200(8) 0.064(5) 0.048(6) 0.104(6)
C4 0.0433(18) 0.0422(18) 0.0420(18) 0.0084(14) 0.0111(15) 0.0040(14)
C5 0.0381(17) 0.051(2) 0.0435(18) 0.0020(15) 0.0102(14) 0.0080(15)
C6 0.0447(19) 0.050(2) 0.0420(19) -0.0056(16) 0.0026(15) 0.0001(15)
C7 0.056(2) 0.0371(18) 0.055(2) 0.0005(16) 0.0110(18) -0.0037(16)
C8 0.0485(19) 0.0392(18) 0.049(2) 0.0057(15) 0.0067(16) 0.0045(15)
C9 0.054(2) 0.073(3) 0.067(3) 0.015(2) 0.000(2) 0.015(2)
C10 0.045(2) 0.048(2) 0.059(2) 0.0083(16) 0.0147(18) 0.0043(18)
C11 0.083(3) 0.052(3) 0.091(4) 0.024(2) 0.007(3) -0.005(2)
C12 0.126(5) 0.076(4) 0.144(6) 0.040(4) -0.030(5) -0.028(4)
C13 0.0406(19) 0.044(2) 0.065(2) 0.0019(15) 0.0188(18) 0.0081(17)
C14 0.048(2) 0.075(3) 0.084(3) -0.004(2) 0.023(2) 0.019(2)
C15 0.100(5) 0.117(5) 0.256(10) 0.037(4) 0.082(6) 0.120(6)
C16 0.0398(17) 0.0473(19) 0.0393(17) 0.0104(14) 0.0061(14) 0.0056(15)
C17 0.0385(17) 0.0489(19) 0.0416(18) 0.0053(14) 0.0079(14) 0.0077(15)
C18 0.0431(19) 0.063(2) 0.0422(19) 0.0082(17) 0.0011(15) 0.0153(17)
C19 0.050(2) 0.051(2) 0.062(2) 0.0174(17) 0.0112(18) 0.0176(18)
C20 0.0477(19) 0.0430(19) 0.049(2) 0.0069(15) 0.0131(16) 0.0061(15)
C21 0.070(3) 0.058(2) 0.046(2) 0.014(2) -0.0010(19) -0.0050(18)

loop_
_atom_type_symbol
_atom_type_description
_atom_type_scat_dispersion_real
_atom_type_scat_dispersion_imag
_atom_type_scat_source
C C 0.0033 0.0016 'International Tables Vol C Tables 4.2.6.8 and 6.1.1.4'
H H 0.0000 0.0000 'International Tables Vol C Tables 4.2.6.8 and 6.1.1.4'
N N 0.0061 0.0033 'International Tables Vol C Tables 4.2.6.8 and 6.1.1.4'
O O 0.0106 0.0060 'International Tables Vol C Tables 4.2.6.8 and 6.1.1.4'
Cu Cu 0.3201 1.2651 'International Tables Vol C Tables 4.2.6.8 and 6.1.1.4'

loop_
_geom_angle_atom_site_label_1
_geom_angle_atom_site_label_2
_geom_angle_atom_site_label_3
_geom_angle_site_symmetry_1
_geom_angle_site_symmetry_3
_geom_angle
O1 Cu1 O1 . 2 180.00(12)
O1 Cu1 N1 . 2 91.13(11)
O1 Cu1 N1 2 2 88.87(11)
O1 Cu1 N1 . . 88.87(11)
O1 Cu1 N1 2 . 91.13(11)
N1 Cu1 N1 2 . 180.00(13)
O1 Cu1 O8 . . 93.37(11)
O1 Cu1 O8 2 . 86.63(11)
N1 Cu1 O8 2 . 92.18(11)
N1 Cu1 O8 . . 87.82(11)
O1 Cu1 O8 . 2_565 161.26(8)
O1 Cu1 O8 2 2_565 18.74(8)
N1 Cu1 O8 2 2_565 107.04(9)
N1 Cu1 O8 . 2_565 72.96(9)
O8 Cu1 O8 . 2_565 81.66(8)
O5 Cu2 O4 2_566 . 167.87(12)
O5 Cu2 O7 2_566 2_566 89.98(14)
O4 Cu2 O7 . 2_566 89.51(13)
O5 Cu2 O6 2_566 . 89.31(13)
O4 Cu2 O6 . . 88.64(13)
O7 Cu2 O6 2_566 . 167.83(11)
O5 Cu2 N2 2_566 . 96.61(12)
O4 Cu2 N2 . . 95.44(11)
O7 Cu2 N2 2_566 . 98.49(11)
O6 Cu2 N2 . . 93.67(11)
O5 Cu2 Cu2 2_566 2_566 83.81(9)
O4 Cu2 Cu2 . 2_566 84.09(9)
O7 Cu2 Cu2 2_566 2_566 84.36(9)
O6 Cu2 Cu2 . 2_566 83.48(8)
N2 Cu2 Cu2 . 2_566 177.12(8)
C8 N1 C4 . . 117.9(3)
C8 N1 Cu1 . . 121.0(2)
C4 N1 Cu1 . . 121.1(2)
C20 N2 C16 . . 117.2(3)
C20 N2 Cu2 . . 121.5(2)
C16 N2 Cu2 . . 120.9(2)
C1 O1 Cu1 . . 129.6(3)
C9 O3 H3O . . 109.5
C10 O4 Cu2 . . 122.7(2)
C13 O6 Cu2 . . 124.0(2)
C21 O8 Cu1 . . 143.7(3)
C21 O8 H8O . . 109.5
Cu1 O8 H8O . . 85.2
O2 C1 O1 . . 125.2(4)
O2 C1 C2 . . 118.0(4)
O1 C1 C2 . . 116.8(4)
C3 C2 C1 . . 116.2(5)
C3 C2 H2A . . 108.2
C1 C2 H2A . . 108.2
C3 C2 H2B . . 108.2
C1 C2 H2B . . 108.2
H2A C2 H2B . . 107.4
C2 C3 H3A . . 109.5
C2 C3 H3B . . 109.5
H3A C3 H3B . . 109.5
C2 C3 H3C . . 109.5
H3A C3 H3C . . 109.5
H3B C3 H3C . . 109.5
N1 C4 C5 . . 123.6(3)
N1 C4 H4 . . 118.2
C5 C4 H4 . . 118.2
C4 C5 C6 . . 117.8(3)
C4 C5 C9 . . 121.2(3)
C6 C5 C9 . . 121.0(3)
C7 C6 C5 . . 118.9(3)
C7 C6 H6 . . 120.5
C5 C6 H6 . . 120.5
C6 C7 C8 . . 120.2(3)
C6 C7 H7 . . 119.9
C8 C7 H7 . . 119.9
N1 C8 C7 . . 121.5(3)
N1 C8 H8 . . 119.2
C7 C8 H8 . . 119.2
O3 C9 C5 . . 114.2(3)
O3 C9 H9A . . 108.7
C5 C9 H9A . . 108.7
O3 C9 H9B . . 108.7
C5 C9 H9B . . 108.7
H9A C9 H9B . . 107.6
O5 C10 O4 . . 125.8(4)
O5 C10 C11 . . 116.8(4)
O4 C10 C11 . . 117.4(4)
C12 C11 C10 . . 118.5(5)
C12 C11 H11A . . 107.7
C10 C11 H11A . . 107.7
C12 C11 H11B . . 107.7
C10 C11 H11B . . 107.7
H11A C11 H11B . . 107.1
C11 C12 H12A . . 109.5
C11 C12 H12B . . 109.5
H12A C12 H12B . . 109.5
C11 C12 H12C . . 109.5
H12A C12 H12C . . 109.5
H12B C12 H12C . . 109.5
O6 C13 O7 . . 125.5(3)
O6 C13 C14 . . 118.0(4)
O7 C13 C14 . . 116.5(4)
C15 C14 C13 . . 115.7(4)
C15 C14 H14A . . 108.4
C13 C14 H14A . . 108.4
C15 C14 H14B . . 108.4
C13 C14 H14B . . 108.4
H14A C14 H14B . . 107.4
C14 C15 H15A . . 109.5
C14 C15 H15B . . 109.5
H15A C15 H15B . . 109.5
C14 C15 H15C . . 109.5
H15A C15 H15C . . 109.5
H15B C15 H15C . . 109.5
N2 C16 C17 . . 123.6(3)
N2 C16 H16 . . 118.2
C17 C16 H16 . . 118.2
C16 C17 C18 . . 117.6(3)
C16 C17 C21 . . 121.7(3)
C18 C17 C21 . . 120.7(3)
C19 C18 C17 . . 119.2(3)
C19 C18 H18 . . 120.4
C17 C18 H18 . . 120.4
C20 C19 C18 . . 119.2(4)
C20 C19 H19 . . 120.4
C18 C19 H19 . . 120.4
N2 C20 C19 . . 123.3(3)
N2 C20 H20 . . 118.3
C19 C20 H20 . . 118.4
O8 C21 C17 . . 113.0(3)
O8 C21 H21A . . 109.0
C17 C21 H21A . . 109.0
O8 C21 H21B . . 109.0
C17 C21 H21B . . 109.0
H21A C21 H21B . . 107.8
C13 O7 Cu2 . 2_566 122.7(3)
C10 O5 Cu2 . 2_566 123.6(3)

loop_
_geom_bond_atom_site_label_1
_geom_bond_atom_site_label_2
_geom_bond_site_symmetry_2
_geom_bond_distance
_geom_bond_publ_flag
Cu1 O1 . 1.954(2) y
Cu1 O1 2 1.954(2) ?
Cu1 N1 2 2.003(3) ?
Cu1 N1 . 2.003(3) y
Cu1 O8 . 2.502(3) y
Cu2 O5 2_566 1.958(3) y
Cu2 O4 . 1.960(3) y
Cu2 O7 2_566 1.963(3) y
Cu2 O6 . 1.964(3) y
Cu2 N2 . 2.176(3) y
Cu2 Cu2 2_566 2.6367(12) y
N1 C8 . 1.332(4) ?
N1 C4 . 1.343(5) ?
N2 C20 . 1.328(4) ?
N2 C16 . 1.333(4) ?
O1 C1 . 1.234(5) ?
O2 C1 . 1.229(5) ?
O3 C9 . 1.390(5) ?
O3 H3O . 0.8200 ?
O4 C10 . 1.257(5) ?
O5 Cu2 2_566 1.958(3) ?
O6 C13 . 1.243(5) ?
O7 Cu2 2_566 1.963(3) ?
O8 C21 . 1.393(5) ?
O8 H8O . 0.8200 ?
C1 C2 . 1.518(6) ?
C2 C3 . 1.430(8) ?
C2 H2A . 0.9700 ?
C2 H2B . 0.9700 ?
C3 H3A . 0.9600 ?
C3 H3B . 0.9600 ?
C3 H3C . 0.9600 ?
C4 C5 . 1.358(5) ?
C4 H4 . 0.9300 ?
C5 C6 . 1.383(5) ?
C5 C9 . 1.513(5) ?
C6 C7 . 1.360(5) ?
C6 H6 . 0.9300 ?
C7 C8 . 1.366(5) ?
C7 H7 . 0.9300 ?
C8 H8 . 0.9300 ?
C9 H9A . 0.9700 ?
C9 H9B . 0.9700 ?
C10 O5 . 1.241(5) ?
C10 C11 . 1.503(5) ?
C11 C12 . 1.424(7) ?
C11 H11A . 0.9700 ?
C11 H11B . 0.9700 ?
C12 H12A . 0.9600 ?
C12 H12B . 0.9600 ?
C12 H12C . 0.9600 ?
C13 O7 . 1.255(5) ?
C13 C14 . 1.508(5) ?
C14 C15 . 1.420(7) ?
C14 H14A . 0.9700 ?
C14 H14B . 0.9700 ?
C15 H15A . 0.9600 ?
C15 H15B . 0.9600 ?
C15 H15C . 0.9600 ?
C16 C17 . 1.375(5) ?
C16 H16 . 0.9300 ?
C17 C18 . 1.377(5) ?
C17 C21 . 1.513(5) ?
C18 C19 . 1.368(6) ?
C18 H18 . 0.9300 ?
C19 C20 . 1.355(5) ?
C19 H19 . 0.9300 ?
C20 H20 . 0.9300 ?
C21 H21A . 0.9700 ?
C21 H21B . 0.9700 ?

loop_
_geom_hbond_atom_site_label_D
_geom_hbond_atom_site_label_H
_geom_hbond_atom_site_label_A
_geom_hbond_site_symmetry_A
_geom_hbond_distance_DH
_geom_hbond_distance_HA
_geom_hbond_distance_DA
_geom_hbond_angle_DHA
O3 H3O O2 1_655 0.82 1.95 2.768(5) 174
O8 H8O O2 . 0.82 1.84 2.625(5) 160

loop_
_geom_torsion_atom_site_label_1
_geom_torsion_atom_site_label_2
_geom_torsion_atom_site_label_3
_geom_torsion_atom_site_label_4
_geom_torsion_site_symmetry_1
_geom_torsion_site_symmetry_4
_geom_torsion
O1 Cu1 N1 C8 . . -134.3(3)
O1 Cu1 N1 C8 2 . 45.7(3)
N1 Cu1 N1 C8 2 . 3E1(9)
O8 Cu1 N1 C8 . . -40.9(3)
O8 Cu1 N1 C8 2_565 . 41.1(3)
O1 Cu1 N1 C4 . . 45.2(3)
O1 Cu1 N1 C4 2 . -134.8(3)
N1 Cu1 N1 C4 2 . -15E1(9)
O8 Cu1 N1 C4 . . 138.6(3)
O8 Cu1 N1 C4 2_565 . -139.4(3)
O5 Cu2 N2 C20 2_566 . -8.4(3)
O4 Cu2 N2 C20 . . 170.3(3)
O7 Cu2 N2 C20 2_566 . -99.4(3)
O6 Cu2 N2 C20 . . 81.3(3)
Cu2 Cu2 N2 C20 2_566 . 89.8(16)
O5 Cu2 N2 C16 2_566 . 179.3(3)
O4 Cu2 N2 C16 . . -2.0(3)
O7 Cu2 N2 C16 2_566 . 88.3(3)
O6 Cu2 N2 C16 . . -91.0(3)
Cu2 Cu2 N2 C16 2_566 . -82.5(16)
O1 Cu1 O1 C1 2 . 2E1(4)
N1 Cu1 O1 C1 2 . -83.2(3)
N1 Cu1 O1 C1 . . 96.8(3)
O8 Cu1 O1 C1 . . 9.1(3)
O8 Cu1 O1 C1 2_565 . 82.9(4)
O5 Cu2 O4 C10 2_566 . -3.9(8)
O7 Cu2 O4 C10 2_566 . 83.7(3)
O6 Cu2 O4 C10 . . -84.3(3)
N2 Cu2 O4 C10 . . -177.8(3)
Cu2 Cu2 O4 C10 2_566 . -0.7(3)
O5 Cu2 O6 C13 2_566 . -83.9(3)
O4 Cu2 O6 C13 . . 84.2(3)
O7 Cu2 O6 C13 2_566 . 2.8(8)
N2 Cu2 O6 C13 . . 179.6(3)
Cu2 Cu2 O6 C13 2_566 . 0.0(3)
O1 Cu1 O8 C21 . . -137.6(4)
O1 Cu1 O8 C21 2 . 42.4(4)
N1 Cu1 O8 C21 2 . -46.4(4)
N1 Cu1 O8 C21 . . 133.6(4)
O8 Cu1 O8 C21 2_565 . 60.5(4)
Cu1 O1 C1 O2 . . 3.1(6)
Cu1 O1 C1 C2 . . -177.7(3)
O2 C1 C2 C3 . . -169.1(6)
O1 C1 C2 C3 . . 11.6(8)
C8 N1 C4 C5 . . -1.9(5)
Cu1 N1 C4 C5 . . 178.6(3)
N1 C4 C5 C6 . . 2.0(6)
N1 C4 C5 C9 . . -178.6(4)
C4 C5 C6 C7 . . 0.0(6)
C9 C5 C6 C7 . . -179.5(4)
C5 C6 C7 C8 . . -1.9(6)
C4 N1 C8 C7 . . -0.1(5)
Cu1 N1 C8 C7 . . 179.4(3)
C6 C7 C8 N1 . . 2.0(6)
C4 C5 C9 O3 . . -0.4(6)
C6 C5 C9 O3 . . 179.0(4)
Cu2 O4 C10 O5 . . 0.2(6)
Cu2 O4 C10 C11 . . -177.9(3)
O5 C10 C11 C12 . . 163.7(6)
O4 C10 C11 C12 . . -18.1(8)
Cu2 O6 C13 O7 . . 1.2(6)
Cu2 O6 C13 C14 . . 179.4(3)
O6 C13 C14 C15 . . 120.5(6)
O7 C13 C14 C15 . . -61.1(7)
C20 N2 C16 C17 . . -0.3(5)
Cu2 N2 C16 C17 . . 172.3(3)
N2 C16 C17 C18 . . -0.7(6)
N2 C16 C17 C21 . . -179.8(4)
C16 C17 C18 C19 . . 1.1(6)
C21 C17 C18 C19 . . -179.8(4)
C17 C18 C19 C20 . . -0.5(6)
C16 N2 C20 C19 . . 1.0(6)
Cu2 N2 C20 C19 . . -171.6(3)
C18 C19 C20 N2 . . -0.6(6)
Cu1 O8 C21 C17 . . -131.5(3)
C16 C17 C21 O8 . . -16.0(6)
C18 C17 C21 O8 . . 164.9(4)
O6 C13 O7 Cu2 . 2_566 -2.0(6)
C14 C13 O7 Cu2 . 2_566 179.7(3)
O4 C10 O5 Cu2 . 2_566 0.8(6)
C11 C10 O5 Cu2 . 2_566 178.9(3)
